data_2221920
loop_
_publ_author_name
'Natarajan, S.'
'Moovendaran, K.'
'Dhas, S. A. Martin Britto'
'Suresh, J.'
'Lakshman, P. L. Nilantha'

_publ_section_title
;
 Hexaaquacadmium(II) dipicrate monohydrate
;
_journal_coeditor_code BQ2135
_journal_issue 6
_journal_name_full 'Acta Crystallographica Section E'
_journal_page_first m620
_journal_paper_doi 10.1107/S1600536809015049
_journal_volume 65
_journal_year 2009
_chemical_formula_iupac '[Cd (H2 O)6] (C6 H2 N3 O7)2, H2 O'
_chemical_formula_moiety 'Cd H12 O6 2+, 2(C6 H2 N3 O7 -), 2(H2 O)'
_chemical_formula_sum 'C12 H20 Cd N6 O22'
_chemical_formula_weight 712.75
_chemical_name_systematic
;
Hexaaquacadmium(II) dipicrate monohydrate
;
_space_group_IT_number 56
_symmetry_cell_setting orthorhombic
_symmetry_space_group_name_Hall '-P 2bc 2ab'
_symmetry_space_group_name_H-M 'P b n b'
_atom_sites_solution_hydrogens geom
_atom_sites_solution_primary direct
_atom_sites_solution_secondary difmap
_audit_creation_method SHELXL-97
_cell_angle_alpha 90.00
_cell_angle_beta 90.00
_cell_angle_gamma 90.00
_cell_formula_units_Z 4
_cell_length_a 7.2823(2)
_cell_length_b 13.2249(4)
_cell_length_c 25.3798(8)
_cell_measurement_reflns_used 25
_cell_measurement_temperature 293(2)
_cell_measurement_theta_max 25
_cell_measurement_theta_min 3
_cell_volume 2444.27(13)
_computing_cell_refinement 'CAD-4 EXPRESS (Enraf--Nonius, 1994)'
_computing_data_collection 'CAD-4 EXPRESS (Enraf--Nonius, 1994)'
_computing_data_reduction 'XCAD4 (Harms & Wocadlo, 1996)'
_computing_molecular_graphics 'PLATON (Spek, 2009)'
_computing_publication_material 'SHELXL97 (Sheldrick, 2008)'
_computing_structure_refinement 'SHELXL97 (Sheldrick, 2008)'
_computing_structure_solution 'SHELXS97 (Sheldrick, 2008)'
_diffrn_ambient_temperature 293(2)
_diffrn_measured_fraction_theta_full 1.000
_diffrn_measured_fraction_theta_max 1.000
_diffrn_measurement_device_type 'Nonius MACH-3'
_diffrn_measurement_method \w-2\q
_diffrn_radiation_monochromator graphite
_diffrn_radiation_source 'fine-focus sealed tube'
_diffrn_radiation_type MoK\a
_diffrn_radiation_wavelength 0.71073
_diffrn_reflns_av_R_equivalents 0.0096
_diffrn_reflns_av_sigmaI/netI 0.0161
_diffrn_reflns_limit_h_max 8
_diffrn_reflns_limit_h_min 0
_diffrn_reflns_limit_k_max 15
_diffrn_reflns_limit_k_min 0
_diffrn_reflns_limit_l_max 30
_diffrn_reflns_limit_l_min -1
_diffrn_reflns_number 2247
_diffrn_reflns_theta_full 24.96
_diffrn_reflns_theta_max 24.96
_diffrn_reflns_theta_min 2.91
_diffrn_standards_decay_% 0
_diffrn_standards_interval_time 60
_diffrn_standards_number 2
_exptl_absorpt_coefficient_mu 1.009
_exptl_absorpt_correction_T_max 0.895
_exptl_absorpt_correction_T_min 0.834
_exptl_absorpt_correction_type psi-scan
_exptl_absorpt_process_details '(North <i>et al.</i>,  1968)'
_exptl_crystal_colour colourless
_exptl_crystal_density_diffrn 1.937
_exptl_crystal_density_method 'not measured'
_exptl_crystal_description block
_exptl_crystal_F_000 1432
_exptl_crystal_size_max 0.18
_exptl_crystal_size_mid 0.15
_exptl_crystal_size_min 0.11
_refine_diff_density_max 0.540
_refine_diff_density_min -0.380
_refine_ls_extinction_coef 0.0029(2)
_refine_ls_extinction_expression Fc^*^=kFc[1+0.001xFc^2^\l^3^/sin(2\q)]^-1/4^
_refine_ls_extinction_method 'SHELXL97 (Sheldrick, 2008)'
_refine_ls_goodness_of_fit_ref 1.164
_refine_ls_hydrogen_treatment mixed
_refine_ls_matrix_type full
_refine_ls_number_parameters 220
_refine_ls_number_reflns 2142
_refine_ls_number_restraints 2
_refine_ls_restrained_S_all 1.164
_refine_ls_R_factor_all 0.0488
_refine_ls_R_factor_gt 0.0273
_refine_ls_shift/su_max 0.000
_refine_ls_shift/su_mean 0.000
_refine_ls_structure_factor_coef Fsqd
_refine_ls_weighting_details 'calc w=1/[\s^2^(Fo^2^)+(0.0314P)^2^+3.7212P] where P=(Fo^2^+2Fc^2^)/3'
_refine_ls_weighting_scheme calc
_refine_ls_wR_factor_gt 0.0742
_refine_ls_wR_factor_ref 0.0835
_reflns_number_gt 1513
_reflns_number_total 2142
_reflns_threshold_expression I>2\s(I)
_cod_data_source_file bq2135.cif
_cod_data_source_block I
_cod_depositor_comments
;
The following automatic conversions were performed:
'_symmetry_cell_setting' value 'Orthorhombic' changed to 'orthorhombic'
according to '/home/saulius/struct/CIF-dictionaries/cif_core.dic'
dictionary named 'cif_core.dic' version 2.4.1 from 2010-06-29.

Automatic conversion script
Id: cif_fix_enum 1527 2010-12-29 10:47:43Z saulius 

The following automatic conversions were performed:

'_symmetry_cell_setting' value 'Orthorhombic' changed to
'orthorhombic' according to
/home/saulius/struct/CIF-dictionaries/cif_core.dic dictionary named
'cif_core.dic' version 2.4.1 from 2010-06-29.

Automatic conversion script
Id: cif_fix_values 1715 2011-07-08 13:25:40Z adriana 
;
_cod_database_code 2221920
_cod_database_fobs_code 2221920

loop_
_symmetry_equiv_pos_as_xyz
'x, y, z'
'-x, -y+1/2, z+1/2'
'x+1/2, -y+1/2, -z'
'-x+1/2, y, -z+1/2'
'-x, -y, -z'
'x, y-1/2, -z-1/2'
'-x-1/2, y-1/2, z'
'x-1/2, -y, z-1/2'

loop_
_atom_site_type_symbol
_atom_site_label
_atom_site_fract_x
_atom_site_fract_y
_atom_site_fract_z
_atom_site_U_iso_or_equiv
_atom_site_adp_type
_atom_site_calc_flag
_atom_site_refinement_flags
_atom_site_occupancy
_atom_site_disorder_assembly
_atom_site_disorder_group
Cd Cd 0.0000 0.5000 0.0000 0.03236(15) Uani d S 1 . .
O O11 0.1978(4) 0.5718(3) 0.05990(11) 0.0393(7) Uani d . 1 . .
O O1 0.4465(5) 0.2509(2) 0.11321(10) 0.0581(9) Uani d . 1 . .
O O5 0.6784(4) 0.6893(2) 0.18800(10) 0.0430(7) Uani d . 1 . .
O O7 0.4862(4) 0.4516(2) 0.10554(9) 0.0390(7) Uani d . 1 . .
O O2 0.3391(4) 0.1969(2) 0.18648(10) 0.0435(7) Uani d . 1 . .
O O6 0.5121(4) 0.6525(2) 0.12019(9) 0.0415(7) Uani d . 1 . .
O O4 0.5772(5) 0.5100(2) 0.34801(10) 0.0463(7) Uani d . 1 . .
N N3 0.5092(4) 0.4393(2) 0.32448(11) 0.0297(7) Uani d . 1 . .
O O8 -0.0269(6) 0.3512(2) 0.04266(13) 0.0609(10) Uani d D 1 . .
O O9 0.2500(5) 0.4420(3) -0.03995(13) 0.0554(9) Uani d D 1 . .
O O3 0.4428(4) 0.3650(2) 0.34660(10) 0.0430(7) Uani d . 1 . .
O O10 0.5209(5) 0.3302(2) 0.00923(13) 0.0457(8) Uani d . 1 . .
N N2 0.5770(4) 0.6320(2) 0.16356(11) 0.0301(7) Uani d . 1 . .
C C4 0.5398(5) 0.5320(3) 0.24176(14) 0.0280(8) Uani d . 1 . .
H H4 0.5694 0.5898 0.2608 0.034 Uiso calc R 1 . .
N N1 0.4123(5) 0.2622(2) 0.15992(11) 0.0336(7) Uani d . 1 . .
C C2 0.4606(5) 0.3554(3) 0.23989(13) 0.0290(8) Uani d . 1 . .
H H2 0.4336 0.2958 0.2577 0.035 Uiso calc R 1 . .
C C3 0.5024(5) 0.4423(3) 0.26750(12) 0.0279(8) Uani d . 1 . .
C C6 0.4911(5) 0.4481(3) 0.15474(13) 0.0272(7) Uani d . 1 . .
C C1 0.4592(5) 0.3581(3) 0.18566(13) 0.0286(8) Uani d . 1 . .
C C5 0.5328(5) 0.5350(3) 0.18776(13) 0.0258(8) Uani d . 1 . .
H H8W 0.517(8) 0.337(5) 0.043(3) 0.09(2) Uiso d . 1 . .
H H1W 0.172(8) 0.607(4) 0.081(2) 0.07(2) Uiso d . 1 . .
H H3W -0.009(7) 0.350(4) 0.074(2) 0.065(16) Uiso d . 1 . .
H H5W 0.302(7) 0.475(4) -0.0643(19) 0.063(16) Uiso d . 1 . .
H H2W 0.276(8) 0.536(4) 0.0788(19) 0.067(17) Uiso d . 1 . .
H H6W 0.317(5) 0.402(3) -0.0255(15) 0.045(13) Uiso d D 1 . .
H H9W 0.612(8) 0.349(4) -0.0004(19) 0.06(2) Uiso d . 1 . .
H H4W -0.007(7) 0.297(2) 0.0302(19) 0.065(17) Uiso d D 1 . .

loop_
_atom_site_aniso_label
_atom_site_aniso_U_11
_atom_site_aniso_U_22
_atom_site_aniso_U_33
_atom_site_aniso_U_12
_atom_site_aniso_U_13
_atom_site_aniso_U_23
Cd 0.0329(2) 0.0278(2) 0.0363(2) 0.00038(17) -0.00396(18) -0.00312(16)
O11 0.0433(17) 0.0432(17) 0.0314(14) 0.0014(14) -0.0075(13) -0.0079(14)
O1 0.109(3) 0.0353(16) 0.0295(15) -0.0106(17) 0.0057(16) -0.0099(12)
O5 0.0509(18) 0.0310(15) 0.0470(15) -0.0088(13) -0.0122(14) 0.0002(13)
O7 0.0649(19) 0.0298(13) 0.0221(12) 0.0003(13) -0.0042(13) -0.0018(11)
O2 0.0614(19) 0.0269(15) 0.0423(15) -0.0055(14) -0.0051(14) 0.0004(12)
O6 0.066(2) 0.0324(14) 0.0260(13) -0.0018(14) -0.0045(13) 0.0039(11)
O4 0.0609(18) 0.0510(18) 0.0270(13) -0.0151(16) -0.0020(13) -0.0087(13)
N3 0.0297(16) 0.0375(18) 0.0220(14) -0.0003(15) -0.0011(14) -0.0031(13)
O8 0.118(3) 0.0330(16) 0.0312(16) 0.004(2) -0.0078(19) 0.0040(13)
O9 0.058(2) 0.063(2) 0.0451(17) 0.0244(19) 0.0174(17) 0.0129(17)
O3 0.0582(18) 0.0428(16) 0.0281(13) -0.0079(15) -0.0016(13) 0.0068(12)
O10 0.051(2) 0.0435(17) 0.0426(19) -0.0074(16) 0.0016(16) -0.0024(14)
N2 0.0346(16) 0.0271(16) 0.0286(15) 0.0041(14) 0.0019(14) -0.0006(13)
C4 0.026(2) 0.0300(17) 0.0278(18) 0.0014(15) -0.0025(14) -0.0070(15)
N1 0.0434(19) 0.0268(16) 0.0306(16) 0.0010(15) -0.0037(15) -0.0016(14)
C2 0.033(2) 0.0288(17) 0.0255(18) 0.0020(16) -0.0023(14) 0.0026(14)
C3 0.0279(17) 0.0334(19) 0.0225(16) 0.0027(16) -0.0020(16) -0.0017(14)
C6 0.0287(18) 0.0272(17) 0.0256(17) 0.0017(15) -0.0010(16) -0.0022(14)
C1 0.035(2) 0.0238(17) 0.0268(17) 0.0012(16) -0.0043(15) -0.0030(14)
C5 0.028(2) 0.0239(16) 0.0256(16) 0.0022(14) -0.0013(14) 0.0004(14)

loop_
_atom_type_symbol
_atom_type_description
_atom_type_scat_dispersion_real
_atom_type_scat_dispersion_imag
_atom_type_scat_source
C C 0.0033 0.0016 'International Tables Vol C Tables 4.2.6.8 and 6.1.1.4'
H H 0.0000 0.0000 'International Tables Vol C Tables 4.2.6.8 and 6.1.1.4'
N N 0.0061 0.0033 'International Tables Vol C Tables 4.2.6.8 and 6.1.1.4'
O O 0.0106 0.0060 'International Tables Vol C Tables 4.2.6.8 and 6.1.1.4'
Cd Cd -0.8075 1.2024 'International Tables Vol C Tables 4.2.6.8 and 6.1.1.4'

loop_
_geom_angle_atom_site_label_1
_geom_angle_atom_site_label_2
_geom_angle_atom_site_label_3
_geom_angle_site_symmetry_1
_geom_angle_site_symmetry_3
_geom_angle
_geom_angle_publ_flag
O9 Cd O9 5_565 . 180.00(15) ?
O9 Cd O8 5_565 5_565 89.37(14) ?
O9 Cd O8 . 5_565 90.63(14) ?
O9 Cd O8 5_565 . 90.63(14) ?
O9 Cd O8 . . 89.37(14) ?
O8 Cd O8 5_565 . 180.00(16) ?
O9 Cd O11 5_565 . 93.97(13) ?
O9 Cd O11 . . 86.03(13) ?
O8 Cd O11 5_565 . 84.41(13) ?
O8 Cd O11 . . 95.59(13) ?
O9 Cd O11 5_565 5_565 86.03(13) ?
O9 Cd O11 . 5_565 93.97(13) ?
O8 Cd O11 5_565 5_565 95.59(13) ?
O8 Cd O11 . 5_565 84.41(13) ?
O11 Cd O11 . 5_565 180.00(11) ?
Cd O11 H1W . . 126(5) ?
Cd O11 H2W . . 123(3) ?
H1W O11 H2W . . 96(5) ?
O4 N3 O3 . . 123.4(3) ?
O4 N3 C3 . . 118.9(3) ?
O3 N3 C3 . . 117.7(3) ?
Cd O8 H3W . . 118(4) ?
Cd O8 H4W . . 126(4) ?
H3W O8 H4W . . 110(5) ?
Cd O9 H5W . . 122(3) ?
Cd O9 H6W . . 121(3) ?
H5W O9 H6W . . 113(5) ?
H8W O10 H9W . . 108(5) ?
O5 N2 O6 . . 123.3(3) ?
O5 N2 C5 . . 117.6(3) ?
O6 N2 C5 . . 119.1(3) ?
C5 C4 C3 . . 119.3(3) ?
C5 C4 H4 . . 120.4 ?
C3 C4 H4 . . 120.4 ?
O2 N1 O1 . . 122.7(3) ?
O2 N1 C1 . . 117.9(3) ?
O1 N1 C1 . . 119.4(3) ?
C1 C2 C3 . . 119.2(3) ?
C1 C2 H2 . . 120.4 ?
C3 C2 H2 . . 120.4 ?
C2 C3 C4 . . 121.2(3) ?
C2 C3 N3 . . 119.5(3) ?
C4 C3 N3 . . 119.3(3) ?
O7 C6 C1 . . 124.7(3) ?
O7 C6 C5 . . 123.5(3) ?
C1 C6 C5 . . 111.8(3) ?
C2 C1 C6 . . 124.3(3) ?
C2 C1 N1 . . 115.1(3) ?
C6 C1 N1 . . 120.5(3) ?
C4 C5 C6 . . 124.1(3) ?
C4 C5 N2 . . 115.9(3) ?
C6 C5 N2 . . 119.9(3) ?

loop_
_geom_bond_atom_site_label_1
_geom_bond_atom_site_label_2
_geom_bond_site_symmetry_2
_geom_bond_distance
_geom_bond_publ_flag
Cd O9 5_565 2.221(3) ?
Cd O9 . 2.221(3) ?
Cd O8 5_565 2.255(3) ?
Cd O8 . 2.255(3) ?
Cd O11 . 2.299(3) ?
Cd O11 5_565 2.299(3) ?
O11 H1W . 0.73(5) ?
O11 H2W . 0.88(6) ?
O1 N1 . 1.220(4) ?
O5 N2 . 1.226(4) ?
O7 C6 . 1.250(4) ?
O2 N1 . 1.219(4) ?
O6 N2 . 1.228(4) ?
O4 N3 . 1.216(4) ?
N3 O3 . 1.231(4) ?
N3 C3 . 1.447(4) ?
O8 H3W . 0.79(5) ?
O8 H4W . 0.80(2) ?
O9 H5W . 0.85(5) ?
O9 H6W . 0.81(4) ?
O10 H8W . 0.87(7) ?
O10 H9W . 0.75(6) ?
N2 C5 . 1.459(5) ?
C4 C5 . 1.372(5) ?
C4 C3 . 1.382(5) ?
C4 H4 . 0.9300 ?
N1 C1 . 1.467(4) ?
C2 C1 . 1.377(5) ?
C2 C3 . 1.380(5) ?
C2 H2 . 0.9300 ?
C6 C1 . 1.444(5) ?
C6 C5 . 1.454(5) ?

loop_
_geom_hbond_atom_site_label_D
_geom_hbond_atom_site_label_H
_geom_hbond_atom_site_label_A
_geom_hbond_site_symmetry_A
_geom_hbond_distance_DH
_geom_hbond_distance_HA
_geom_hbond_distance_DA
_geom_hbond_angle_DHA
O11 H1W O1 7_665 0.73(5) 2.25(6) 2.923(4) 155(6)
O8 H3W O3 4 0.79(5) 2.09(5) 2.882(4) 172(5)
O8 H4W O10 3_455 0.80(2) 1.96(2) 2.758(5) 171(5)
O9 H5W O6 5_665 0.85(5) 2.59(5) 2.951(4) 107(4)
O9 H5W O7 5_665 0.85(5) 2.10(5) 2.905(5) 159(5)
O10 H9W O11 5_665 0.75(6) 2.30(5) 2.993(5) 154(5)
C4 H4 O2 6_566 0.93 2.57 3.195(4) 124.9
O11 H2W O6 . 0.88(6) 2.54(5) 2.953(4) 109(4)
O11 H2W O7 . 0.88(6) 2.01(6) 2.877(4) 166(5)
O9 H6W O10 . 0.81(4) 1.97(2) 2.763(5) 167(5)
O10 H8W O1 . 0.87(7) 2.18(7) 2.891(4) 140(5)
O10 H8W O7 . 0.87(7) 2.20(7) 2.936(4) 142(6)

loop_
_geom_torsion_atom_site_label_1
_geom_torsion_atom_site_label_2
_geom_torsion_atom_site_label_3
_geom_torsion_atom_site_label_4
_geom_torsion_site_symmetry_1
_geom_torsion_site_symmetry_2
_geom_torsion_site_symmetry_3
_geom_torsion_site_symmetry_4
_geom_torsion
_geom_torsion_publ_flag
C1 C2 C3 C4 . . . . 1.1(6) ?
C1 C2 C3 N3 . . . . -178.2(3) ?
C5 C4 C3 C2 . . . . 0.8(6) ?
C5 C4 C3 N3 . . . . -179.8(3) ?
O4 N3 C3 C2 . . . . 167.0(3) ?
O3 N3 C3 C2 . . . . -14.0(5) ?
O4 N3 C3 C4 . . . . -12.3(5) ?
O3 N3 C3 C4 . . . . 166.7(3) ?
C3 C2 C1 C6 . . . . -2.9(6) ?
C3 C2 C1 N1 . . . . -179.7(3) ?
O7 C6 C1 C2 . . . . -178.4(4) ?
C5 C6 C1 C2 . . . . 2.5(5) ?
O7 C6 C1 N1 . . . . -1.8(6) ?
C5 C6 C1 N1 . . . . 179.1(3) ?
O2 N1 C1 C2 . . . . 16.5(5) ?
O1 N1 C1 C2 . . . . -163.9(4) ?
O2 N1 C1 C6 . . . . -160.4(3) ?
O1 N1 C1 C6 . . . . 19.2(5) ?
C3 C4 C5 C6 . . . . -1.1(5) ?
C3 C4 C5 N2 . . . . -179.0(3) ?
O7 C6 C5 C4 . . . . -179.6(4) ?
C1 C6 C5 C4 . . . . -0.4(5) ?
O7 C6 C5 N2 . . . . -1.8(5) ?
C1 C6 C5 N2 . . . . 177.4(3) ?
O5 N2 C5 C4 . . . . 26.6(5) ?
O6 N2 C5 C4 . . . . -153.5(3) ?
O5 N2 C5 C6 . . . . -151.4(3) ?
O6 N2 C5 C6 . . . . 28.5(5) ?
